data_7121924
loop_
_publ_author_name
'Roy, Dipak Kumar'
'Krummenacher, Ivo'
'Stennett, Tom E.'
'Lenczyk, Carsten'
'Thiess, Torsten'
'Welz, Eileen'
'Engels, Bernd'
'Braunschweig, Holger'

_publ_section_title
;
 Selective one- and two-electron reductions of a haloborane enabled by a
 \p-withdrawing carbene ligand.
;
_journal_issue 65
_journal_name_full 'Chemical communications (Cambridge, England)'
_journal_page_first 9015
_journal_page_last 9018
_journal_paper_doi 10.1039/c8cc03433h
_journal_volume 54
_journal_year 2018
_chemical_formula_moiety 'C30 H28 B Br2 Cl0 F5 N2 O2'
_chemical_formula_sum 'C30 H28 B Br2 Cl0 F5 N2 O2'
_chemical_formula_weight 714.17
_space_group_crystal_system orthorhombic
_space_group_IT_number 19
_space_group_name_Hall 'P 2ac 2ab'
_space_group_name_H-M_alt 'P 21 21 21'
_symmetry_space_group_name_Hall 'P 2ac 2ab'
_symmetry_space_group_name_H-M 'P 21 21 21'
_atom_sites_solution_hydrogens geom
_atom_sites_solution_primary iterative
_atom_sites_solution_secondary difmap
_audit_creation_method SHELXL-2014/7
_audit_update_record
;
2018-04-24 deposited with the CCDC.
2018-07-04 downloaded from the CCDC.
;
_cell_angle_alpha 90
_cell_angle_beta 90
_cell_angle_gamma 90
_cell_formula_units_Z 4
_cell_length_a 8.492(5)
_cell_length_b 15.351(7)
_cell_length_c 22.229(11)
_cell_measurement_reflns_used 2471
_cell_measurement_temperature 103(2)
_cell_measurement_theta_max 21.92
_cell_measurement_theta_min 2.57
_cell_volume 2898(3)
_computing_cell_refinement 'Saint+ ver. V8.34A (Bruker AXS)'
_computing_data_collection 'APEX2 ver. 2014.9 (Bruker AXS)'
_computing_data_reduction 'Saint+ ver. V8.34A (Bruker AXS)'
_computing_molecular_graphics 'ShelXLe (Huebschle et all, 2011)'
_computing_publication_material 'SHELXL-2014/7 (Sheldrick, 2014)'
_computing_structure_refinement 'SHELXL-2014/7 (Sheldrick, 2014)'
_computing_structure_solution 'SHELXT (Sheldrick, 2014)'
_diffrn_ambient_temperature 103(2)
_diffrn_detector 'CCD area detector (Apex2)'
_diffrn_detector_area_resol_mean 8.333
_diffrn_measured_fraction_theta_full 0.998
_diffrn_measured_fraction_theta_max 0.998
_diffrn_measurement_device_type 'Bruker X8-APEX II'
_diffrn_measurement_method '\f and \w scans'
_diffrn_radiation_monochromator 'multi-layer mirror'
_diffrn_radiation_type MoK\a
_diffrn_radiation_wavelength 0.71073
_diffrn_reflns_av_R_equivalents 0.0699
_diffrn_reflns_av_unetI/netI 0.0929
_diffrn_reflns_Laue_measured_fraction_full 0.998
_diffrn_reflns_Laue_measured_fraction_max 0.998
_diffrn_reflns_limit_h_max 10
_diffrn_reflns_limit_h_min -10
_diffrn_reflns_limit_k_max 18
_diffrn_reflns_limit_k_min -17
_diffrn_reflns_limit_l_max 18
_diffrn_reflns_limit_l_min -27
_diffrn_reflns_number 17218
_diffrn_reflns_point_group_measured_fraction_full 0.999
_diffrn_reflns_point_group_measured_fraction_max 0.999
_diffrn_reflns_theta_full 26.000
_diffrn_reflns_theta_max 26.022
_diffrn_reflns_theta_min 2.262
_diffrn_source 'rotating-anode (Nonius FR-591)'
_exptl_absorpt_coefficient_mu 2.862
_exptl_absorpt_correction_T_max 0.5950
_exptl_absorpt_correction_T_min 0.4692
_exptl_absorpt_correction_type multi-scan
_exptl_absorpt_process_details 'SadAbs 2014/5 (Bruker AXS)'
_exptl_crystal_colour colourless
_exptl_crystal_density_diffrn 1.637
_exptl_crystal_description plate
_exptl_crystal_F_000 1432
_exptl_crystal_size_max 0.444
_exptl_crystal_size_mid 0.286
_exptl_crystal_size_min 0.15
_refine_diff_density_max 0.601
_refine_diff_density_min -0.853
_refine_diff_density_rms 0.086
_refine_ls_abs_structure_details
;
 Flack x determined using 1747 quotients [(I+)-(I-)]/[(I+)+(I-)]
 (Parsons, Flack and Wagner, Acta Cryst. B69 (2013) 249-259).
;
_refine_ls_abs_structure_Flack 0.017(8)
_refine_ls_extinction_method none
_refine_ls_goodness_of_fit_ref 0.937
_refine_ls_hydrogen_treatment constr
_refine_ls_matrix_type full
_refine_ls_number_parameters 387
_refine_ls_number_reflns 5708
_refine_ls_number_restraints 0
_refine_ls_restrained_S_all 0.937
_refine_ls_R_factor_all 0.0572
_refine_ls_R_factor_gt 0.0381
_refine_ls_shift/su_max 0.010
_refine_ls_shift/su_mean 0.000
_refine_ls_structure_factor_coef Fsqd
_refine_ls_weighting_details 'w=1/[\s^2^(Fo^2^)] where P=(Fo^2^+2Fc^2^)/3'
_refine_ls_weighting_scheme calc
_refine_ls_wR_factor_gt 0.0768
_refine_ls_wR_factor_ref 0.0838
_reflns_Friedel_coverage 0.765
_reflns_Friedel_fraction_full 0.999
_reflns_Friedel_fraction_max 0.999
_reflns_number_gt 4666
_reflns_number_total 5708
_reflns_threshold_expression 'I > 2\s(I)'
_cod_data_source_file c8cc03433h2.cif
_cod_data_source_block ToTh069_a
_cod_depositor_comments 'Adding full bibliography for 7121923--7121927.cif.'
_cod_database_code 7121924
_shelx_shelxl_version_number 2014/7
_shelx_space_group_comment
;
The symmetry employed for this shelxl refinement is uniquely defined
by the following loop, which should always be used as a source of
symmetry information in preference to the above space-group names.
They are only intended as comments.
;
_shelx_estimated_absorpt_t_min 0.363
_shelx_estimated_absorpt_t_max 0.673

loop_
_space_group_symop_operation_xyz
'x, y, z'
'-x+1/2, -y, z+1/2'
'-x, y+1/2, -z+1/2'
'x+1/2, -y+1/2, -z'

loop_
_atom_site_label
_atom_site_type_symbol
_atom_site_fract_x
_atom_site_fract_y
_atom_site_fract_z
_atom_site_U_iso_or_equiv
_atom_site_adp_type
_atom_site_occupancy
_atom_site_site_symmetry_order
_atom_site_calc_flag
_atom_site_refinement_flags_posn
_atom_site_refinement_flags_adp
C1 C 0.2768(7) 0.2956(4) 0.3030(2) 0.0119(13) Uani 1 1 d . .
N2 N 0.2315(6) 0.2623(3) 0.3578(2) 0.0112(11) Uani 1 1 d . .
C3 C 0.2138(8) 0.3171(4) 0.4120(2) 0.0134(13) Uani 1 1 d . .
C4 C 0.3480(8) 0.3329(4) 0.4460(2) 0.0148(13) Uani 1 1 d . .
C5 C 0.3324(9) 0.3848(4) 0.4965(2) 0.0199(14) Uani 1 1 d . .
H5 H 0.4231 0.3980 0.5198 0.024 Uiso 1 1 calc R U
C6 C 0.1874(9) 0.4180(4) 0.5140(2) 0.0215(16) Uani 1 1 d . .
C7 C 0.0549(8) 0.3948(4) 0.4817(3) 0.0211(14) Uani 1 1 d . .
H7 H -0.0448 0.4157 0.4945 0.025 Uiso 1 1 calc R U
C8 C 0.0626(8) 0.3414(4) 0.4308(3) 0.0156(14) Uani 1 1 d . .
C9 C 0.5049(8) 0.2923(4) 0.4315(3) 0.0209(14) Uani 1 1 d . .
H9A H 0.5832 0.3113 0.4611 0.031 Uiso 1 1 calc R U
H9B H 0.5382 0.3106 0.3912 0.031 Uiso 1 1 calc R U
H9C H 0.4954 0.2287 0.4327 0.031 Uiso 1 1 calc R U
C10 C 0.1749(10) 0.4740(5) 0.5697(3) 0.0354(19) Uani 1 1 d . .
H10A H 0.0671 0.4960 0.5735 0.053 Uiso 1 1 calc R U
H10B H 0.2481 0.5231 0.5664 0.053 Uiso 1 1 calc R U
H10C H 0.2015 0.4391 0.6052 0.053 Uiso 1 1 calc R U
C11 C -0.0867(8) 0.3085(4) 0.4038(3) 0.0209(15) Uani 1 1 d . .
H11A H -0.1496 0.3577 0.3894 0.031 Uiso 1 1 calc R U
H11B H -0.1465 0.2763 0.4343 0.031 Uiso 1 1 calc R U
H11C H -0.0622 0.2697 0.3701 0.031 Uiso 1 1 calc R U
C12 C 0.2090(7) 0.1710(4) 0.3702(3) 0.0150(13) Uani 1 1 d . .
C14 C 0.1941(7) 0.1125(4) 0.3166(2) 0.0156(13) Uani 1 1 d . .
O13 O 0.1954(6) 0.1477(3) 0.42157(18) 0.0214(10) Uani 1 1 d . .
C15 C 0.0213(8) 0.1212(4) 0.2945(3) 0.0217(14) Uani 1 1 d . .
H15A H 0.0053 0.0839 0.2593 0.032 Uiso 1 1 calc R U
H15B H 0.0002 0.1820 0.2837 0.032 Uiso 1 1 calc R U
H15C H -0.0505 0.1033 0.3267 0.032 Uiso 1 1 calc R U
C16 C 0.2339(8) 0.0192(4) 0.3329(3) 0.0192(14) Uani 1 1 d . .
H16A H 0.2289 -0.0172 0.2968 0.029 Uiso 1 1 calc R U
H16B H 0.1581 -0.0023 0.3627 0.029 Uiso 1 1 calc R U
H16C H 0.3403 0.0168 0.3498 0.029 Uiso 1 1 calc R U
C17 C 0.2950(8) 0.1437(4) 0.2659(3) 0.0163(14) Uani 1 1 d . .
O18 O 0.3493(6) 0.0971(3) 0.22777(18) 0.0252(10) Uani 1 1 d . .
N19 N 0.3153(6) 0.2373(3) 0.25970(19) 0.0141(11) Uani 1 1 d . .
C20 C 0.3968(8) 0.2607(4) 0.2039(2) 0.0159(14) Uani 1 1 d . .
C21 C 0.3125(8) 0.2671(4) 0.1510(3) 0.0165(14) Uani 1 1 d . .
C22 C 0.3977(8) 0.2910(4) 0.0996(3) 0.0215(16) Uani 1 1 d . .
H22 H 0.3428 0.2981 0.0627 0.026 Uiso 1 1 calc R U
C23 C 0.5576(9) 0.3045(4) 0.1006(3) 0.0251(17) Uani 1 1 d . .
C24 C 0.6377(9) 0.2896(4) 0.1540(3) 0.0216(15) Uani 1 1 d . .
H24 H 0.7490 0.2960 0.1548 0.026 Uiso 1 1 calc R U
C25 C 0.5604(7) 0.2657(4) 0.2062(3) 0.0174(14) Uani 1 1 d . .
C26 C 0.1392(9) 0.2508(4) 0.1474(3) 0.0260(16) Uani 1 1 d . .
H26A H 0.1020 0.2633 0.1066 0.039 Uiso 1 1 calc R U
H26B H 0.0844 0.2887 0.1761 0.039 Uiso 1 1 calc R U
H26C H 0.1175 0.1897 0.1573 0.039 Uiso 1 1 calc R U
C27 C 0.6452(10) 0.3332(4) 0.0447(3) 0.0306(17) Uani 1 1 d . .
H27A H 0.7560 0.3158 0.0478 0.046 Uiso 1 1 calc R U
H27B H 0.6385 0.3967 0.0407 0.046 Uiso 1 1 calc R U
H27C H 0.5980 0.3057 0.0092 0.046 Uiso 1 1 calc R U
C28 C 0.6528(8) 0.2430(4) 0.2622(3) 0.0218(15) Uani 1 1 d . .
H28A H 0.7610 0.2645 0.2582 0.033 Uiso 1 1 calc R U
H28B H 0.6544 0.1796 0.2674 0.033 Uiso 1 1 calc R U
H28C H 0.6031 0.2701 0.2973 0.033 Uiso 1 1 calc R U
B29 B 0.2571(8) 0.4030(5) 0.2914(3) 0.0187(16) Uani 1 1 d . .
Br30 Br 0.01911(7) 0.39762(4) 0.27589(3) 0.01953(16) Uani 1 1 d . .
Br31 Br 0.34768(8) 0.45742(4) 0.21593(2) 0.01928(16) Uani 1 1 d . .
C32 C 0.3156(8) 0.4687(4) 0.3438(2) 0.0145(13) Uani 1 1 d . .
C33 C 0.4757(8) 0.4746(4) 0.3559(2) 0.0159(13) Uani 1 1 d . .
C34 C 0.5420(8) 0.5279(4) 0.3987(3) 0.0225(15) Uani 1 1 d . .
C35 C 0.4456(9) 0.5802(4) 0.4321(3) 0.0235(17) Uani 1 1 d . .
C36 C 0.2887(9) 0.5800(4) 0.4207(3) 0.0243(17) Uani 1 1 d . .
C37 C 0.2244(8) 0.5261(4) 0.3775(3) 0.0195(14) Uani 1 1 d . .
F38 F 0.5760(4) 0.4229(2) 0.32432(15) 0.0232(9) Uani 1 1 d . .
F39 F 0.6974(5) 0.5267(3) 0.40836(17) 0.0327(10) Uani 1 1 d . .
F40 F 0.5051(6) 0.6295(2) 0.47654(15) 0.0365(11) Uani 1 1 d . .
F41 F 0.1918(6) 0.6326(2) 0.45334(16) 0.0329(11) Uani 1 1 d . .
F42 F 0.0671(4) 0.5317(2) 0.37045(15) 0.0243(9) Uani 1 1 d . .

loop_
_atom_site_aniso_label
_atom_site_aniso_U_11
_atom_site_aniso_U_22
_atom_site_aniso_U_33
_atom_site_aniso_U_23
_atom_site_aniso_U_13
_atom_site_aniso_U_12
C1 0.005(3) 0.013(3) 0.017(3) -0.005(2) -0.003(2) 0.004(2)
N2 0.013(3) 0.012(3) 0.009(2) 0.0002(19) -0.001(2) -0.002(2)
C3 0.019(4) 0.012(3) 0.010(3) 0.001(2) 0.005(2) 0.001(3)
C4 0.019(4) 0.014(3) 0.011(3) 0.004(2) -0.001(3) -0.001(3)
C5 0.025(4) 0.020(4) 0.015(3) 0.004(2) -0.002(3) -0.003(3)
C6 0.037(5) 0.018(4) 0.009(3) 0.003(2) 0.004(3) -0.001(3)
C7 0.026(4) 0.018(3) 0.019(3) 0.006(3) 0.008(3) 0.003(3)
C8 0.019(4) 0.011(3) 0.017(3) 0.006(2) 0.001(3) 0.001(3)
C9 0.020(4) 0.024(4) 0.019(3) 0.004(3) -0.008(3) 0.004(3)
C10 0.047(6) 0.033(4) 0.026(4) -0.008(3) 0.002(4) 0.005(4)
C11 0.013(3) 0.022(4) 0.028(4) 0.005(3) 0.003(3) 0.002(3)
C12 0.009(3) 0.011(3) 0.025(4) 0.002(2) 0.002(3) -0.001(2)
C14 0.015(3) 0.015(3) 0.017(3) -0.002(3) -0.002(2) 0.000(3)
O13 0.028(3) 0.017(2) 0.019(2) 0.0064(18) 0.003(2) 0.000(2)
C15 0.020(3) 0.017(3) 0.028(3) 0.002(2) -0.002(3) -0.001(3)
C16 0.022(4) 0.010(3) 0.025(3) 0.002(2) -0.001(3) 0.003(3)
C17 0.018(3) 0.016(3) 0.015(3) -0.001(3) -0.001(3) 0.004(3)
O18 0.034(3) 0.021(2) 0.021(2) -0.0034(19) 0.003(2) 0.006(2)
N19 0.015(3) 0.018(3) 0.009(2) -0.001(2) -0.001(2) 0.001(2)
C20 0.023(4) 0.011(3) 0.014(3) 0.001(2) 0.006(3) -0.001(2)
C21 0.026(4) 0.010(3) 0.014(3) -0.009(2) -0.001(3) 0.002(3)
C22 0.030(4) 0.024(4) 0.010(3) -0.002(3) -0.003(3) 0.003(3)
C23 0.039(5) 0.018(4) 0.018(3) -0.003(3) 0.007(3) 0.002(3)
C24 0.016(4) 0.016(3) 0.033(4) -0.002(3) 0.008(3) 0.000(3)
C25 0.018(4) 0.015(3) 0.020(4) -0.003(2) 0.000(3) 0.004(3)
C26 0.028(4) 0.031(4) 0.018(3) -0.003(3) -0.006(3) 0.002(3)
C27 0.041(5) 0.028(4) 0.023(3) 0.004(3) 0.014(4) 0.001(4)
C28 0.015(4) 0.024(4) 0.027(3) 0.000(3) -0.003(3) 0.001(3)
B29 0.019(4) 0.016(4) 0.021(4) 0.007(3) 0.001(3) 0.000(3)
Br30 0.0164(3) 0.0186(3) 0.0236(3) 0.0034(3) -0.0057(3) 0.0013(3)
Br31 0.0277(4) 0.0174(3) 0.0127(3) 0.0023(3) 0.0020(3) -0.0018(3)
C32 0.020(4) 0.005(3) 0.018(3) 0.006(2) 0.000(2) 0.001(3)
C33 0.016(3) 0.016(3) 0.016(3) 0.005(2) 0.001(3) 0.000(3)
C34 0.021(4) 0.022(4) 0.024(3) 0.009(3) -0.002(3) -0.008(3)
C35 0.039(5) 0.020(4) 0.012(3) -0.003(3) -0.003(3) -0.012(3)
C36 0.039(5) 0.016(4) 0.018(3) -0.001(3) 0.007(3) 0.001(3)
C37 0.023(4) 0.014(4) 0.021(3) 0.003(3) 0.000(3) -0.001(3)
F38 0.020(2) 0.023(2) 0.026(2) 0.0034(15) 0.0041(16) 0.0001(16)
F39 0.025(2) 0.037(3) 0.037(2) -0.0003(18) -0.0134(18) -0.0115(19)
F40 0.060(3) 0.030(2) 0.0204(19) -0.0045(15) -0.010(2) -0.017(2)
F41 0.052(3) 0.023(2) 0.0236(19) -0.0095(16) 0.006(2) 0.005(2)
F42 0.021(2) 0.023(2) 0.0289(19) -0.0034(16) 0.0021(16) 0.0078(17)

loop_
_atom_type_symbol
_atom_type_description
_atom_type_scat_dispersion_real
_atom_type_scat_dispersion_imag
_atom_type_scat_source
C C 0.0033 0.0016 'International Tables Vol C Tables 4.2.6.8 and 6.1.1.4'
H H 0.0000 0.0000 'International Tables Vol C Tables 4.2.6.8 and 6.1.1.4'
B B 0.0013 0.0007 'International Tables Vol C Tables 4.2.6.8 and 6.1.1.4'
N N 0.0061 0.0033 'International Tables Vol C Tables 4.2.6.8 and 6.1.1.4'
O O 0.0106 0.0060 'International Tables Vol C Tables 4.2.6.8 and 6.1.1.4'
F F 0.0171 0.0103 'International Tables Vol C Tables 4.2.6.8 and 6.1.1.4'
Cl Cl 0.1484 0.1585 'International Tables Vol C Tables 4.2.6.8 and 6.1.1.4'
Br Br -0.2901 2.4595 'International Tables Vol C Tables 4.2.6.8 and 6.1.1.4'

loop_
_exptl_crystal_face_index_h
_exptl_crystal_face_index_k
_exptl_crystal_face_index_l
_exptl_crystal_face_perp_dist
-2.00 0.00 1.00 0.0950
2.00 0.00 -1.00 0.1310
-1.00 0.00 -1.00 0.1150
1.00 0.00 1.00 0.1320
-2.00 1.00 1.00 0.0830
2.00 -1.00 -1.00 0.1380
-1.00 1.00 2.00 0.0380
1.00 -1.00 -2.00 0.1570
-1.00 2.00 2.00 0.0400
1.00 -2.00 -2.00 0.1580
-1.00 2.00 -1.00 0.0860
1.00 -2.00 1.00 0.1310
0.00 1.00 2.00 0.0590
0.00 -1.00 -2.00 0.1960
0.00 1.00 1.00 0.0400
0.00 -1.00 -1.00 0.1700
1.00 9.00 -2.00 0.0500
-1.00 -9.00 3.00 0.0750

loop_
_geom_angle_atom_site_label_1
_geom_angle_atom_site_label_2
_geom_angle_atom_site_label_3
_geom_angle
N19 C1 N2 116.8(5)
N19 C1 B29 124.3(5)
N2 C1 B29 118.4(5)
C1 N2 C12 124.7(5)
C1 N2 C3 122.6(5)
C12 N2 C3 112.6(4)
C4 C3 C8 122.9(5)
C4 C3 N2 117.4(5)
C8 C3 N2 119.3(5)
C5 C4 C3 117.6(6)
C5 C4 C9 119.8(6)
C3 C4 C9 122.5(5)
C4 C5 C6 121.6(6)
C4 C5 H5 119.2
C6 C5 H5 119.2
C7 C6 C5 118.7(6)
C7 C6 C10 121.1(7)
C5 C6 C10 120.1(7)
C6 C7 C8 122.3(6)
C6 C7 H7 118.8
C8 C7 H7 118.8
C7 C8 C3 116.1(6)
C7 C8 C11 119.0(6)
C3 C8 C11 124.7(5)
C4 C9 H9A 109.5
C4 C9 H9B 109.5
H9A C9 H9B 109.5
C4 C9 H9C 109.5
H9A C9 H9C 109.5
H9B C9 H9C 109.5
C6 C10 H10A 109.5
C6 C10 H10B 109.5
H10A C10 H10B 109.5
C6 C10 H10C 109.5
H10A C10 H10C 109.5
H10B C10 H10C 109.5
C8 C11 H11A 109.5
C8 C11 H11B 109.5
H11A C11 H11B 109.5
C8 C11 H11C 109.5
H11A C11 H11C 109.5
H11B C11 H11C 109.5
O13 C12 N2 119.0(5)
O13 C12 C14 124.7(5)
N2 C12 C14 116.2(5)
C17 C14 C12 111.1(5)
C17 C14 C16 110.8(5)
C12 C14 C16 111.0(5)
C17 C14 C15 106.0(5)
C12 C14 C15 106.2(5)
C16 C14 C15 111.6(5)
C14 C15 H15A 109.5
C14 C15 H15B 109.5
H15A C15 H15B 109.5
C14 C15 H15C 109.5
H15A C15 H15C 109.5
H15B C15 H15C 109.5
C14 C16 H16A 109.5
C14 C16 H16B 109.5
H16A C16 H16B 109.5
C14 C16 H16C 109.5
H16A C16 H16C 109.5
H16B C16 H16C 109.5
O18 C17 N19 118.5(5)
O18 C17 C14 124.1(6)
N19 C17 C14 117.1(5)
C1 N19 C17 123.9(5)
C1 N19 C20 123.6(5)
C17 N19 C20 112.2(4)
C21 C20 C25 123.0(6)
C21 C20 N19 119.6(6)
C25 C20 N19 117.0(5)
C20 C21 C22 116.5(6)
C20 C21 C26 123.0(6)
C22 C21 C26 120.5(6)
C23 C22 C21 122.4(6)
C23 C22 H22 118.8
C21 C22 H22 118.8
C22 C23 C24 118.3(6)
C22 C23 C27 121.1(7)
C24 C23 C27 120.6(7)
C25 C24 C23 121.9(7)
C25 C24 H24 119.0
C23 C24 H24 119.0
C24 C25 C20 117.2(6)
C24 C25 C28 120.3(6)
C20 C25 C28 122.4(6)
C21 C26 H26A 109.5
C21 C26 H26B 109.5
H26A C26 H26B 109.5
C21 C26 H26C 109.5
H26A C26 H26C 109.5
H26B C26 H26C 109.5
C23 C27 H27A 109.5
C23 C27 H27B 109.5
H27A C27 H27B 109.5
C23 C27 H27C 109.5
H27A C27 H27C 109.5
H27B C27 H27C 109.5
C25 C28 H28A 109.5
C25 C28 H28B 109.5
H28A C28 H28B 109.5
C25 C28 H28C 109.5
H28A C28 H28C 109.5
H28B C28 H28C 109.5
C32 B29 C1 118.1(5)
C32 B29 Br31 102.8(4)
C1 B29 Br31 119.7(4)
C32 B29 Br30 116.6(5)
C1 B29 Br30 94.9(4)
Br31 B29 Br30 104.6(3)
C37 C32 C33 113.5(6)
C37 C32 B29 127.7(6)
C33 C32 B29 118.7(5)
F38 C33 C34 116.6(6)
F38 C33 C32 118.4(5)
C34 C33 C32 125.0(6)
F39 C34 C35 120.9(6)
F39 C34 C33 120.4(6)
C35 C34 C33 118.7(6)
F40 C35 C36 120.5(7)
F40 C35 C34 120.3(7)
C36 C35 C34 119.1(6)
C35 C36 F41 119.5(6)
C35 C36 C37 121.3(6)
F41 C36 C37 119.2(7)
F42 C37 C36 115.8(6)
F42 C37 C32 121.9(6)
C36 C37 C32 122.3(7)

loop_
_geom_bond_atom_site_label_1
_geom_bond_atom_site_label_2
_geom_bond_distance
C1 N19 1.355(7)
C1 N2 1.375(7)
C1 B29 1.676(9)
N2 C12 1.441(7)
N2 C3 1.476(7)
C3 C4 1.390(9)
C3 C8 1.401(9)
C4 C5 1.383(9)
C4 C9 1.505(9)
C5 C6 1.389(10)
C5 H5 0.9500
C6 C7 1.382(10)
C6 C10 1.509(8)
C7 C8 1.398(9)
C7 H7 0.9500
C8 C11 1.491(9)
C9 H9A 0.9800
C9 H9B 0.9800
C9 H9C 0.9800
C10 H10A 0.9800
C10 H10B 0.9800
C10 H10C 0.9800
C11 H11A 0.9800
C11 H11B 0.9800
C11 H11C 0.9800
C12 O13 1.201(7)
C12 C14 1.498(8)
C14 C17 1.496(8)
C14 C16 1.515(8)
C14 C15 1.553(9)
C15 H15A 0.9800
C15 H15B 0.9800
C15 H15C 0.9800
C16 H16A 0.9800
C16 H16B 0.9800
C16 H16C 0.9800
C17 O18 1.201(7)
C17 N19 1.454(8)
N19 C20 1.465(7)
C20 C21 1.380(8)
C20 C25 1.392(9)
C21 C22 1.401(9)
C21 C26 1.496(10)
C22 C23 1.374(10)
C22 H22 0.9500
C23 C24 1.388(10)
C23 C27 1.515(9)
C24 C25 1.382(9)
C24 H24 0.9500
C25 C28 1.512(8)
C26 H26A 0.9800
C26 H26B 0.9800
C26 H26C 0.9800
C27 H27A 0.9800
C27 H27B 0.9800
C27 H27C 0.9800
C28 H28A 0.9800
C28 H28B 0.9800
C28 H28C 0.9800
B29 C32 1.619(9)
B29 Br31 2.025(7)
B29 Br30 2.052(7)
C32 C37 1.393(9)
C32 C33 1.389(9)
C33 F38 1.359(7)
C33 C34 1.377(9)
C34 F39 1.337(8)
C34 C35 1.365(10)
C35 F40 1.344(7)
C35 C36 1.357(10)
C36 F41 1.362(8)
C36 C37 1.379(9)
C37 F42 1.347(8)

loop_
_geom_torsion_atom_site_label_1
_geom_torsion_atom_site_label_2
_geom_torsion_atom_site_label_3
_geom_torsion_atom_site_label_4
_geom_torsion
N19 C1 N2 C12 -5.7(8)
B29 C1 N2 C12 166.0(5)
N19 C1 N2 C3 168.8(5)
B29 C1 N2 C3 -19.5(8)
C1 N2 C3 C4 -85.4(7)
C12 N2 C3 C4 89.8(6)
C1 N2 C3 C8 102.4(7)
C12 N2 C3 C8 -82.4(7)
C8 C3 C4 C5 -8.7(9)
N2 C3 C4 C5 179.4(5)
C8 C3 C4 C9 168.3(6)
N2 C3 C4 C9 -3.6(8)
C3 C4 C5 C6 2.0(9)
C9 C4 C5 C6 -175.1(6)
C4 C5 C6 C7 3.3(9)
C4 C5 C6 C10 179.6(6)
C5 C6 C7 C8 -2.3(9)
C10 C6 C7 C8 -178.5(6)
C6 C7 C8 C3 -3.9(9)
C6 C7 C8 C11 170.9(6)
C4 C3 C8 C7 9.5(9)
N2 C3 C8 C7 -178.7(5)
C4 C3 C8 C11 -164.9(6)
N2 C3 C8 C11 6.8(9)
C1 N2 C12 O13 167.6(6)
C3 N2 C12 O13 -7.5(8)
C1 N2 C12 C14 -16.2(8)
C3 N2 C12 C14 168.7(5)
O13 C12 C14 C17 -149.7(6)
N2 C12 C14 C17 34.4(7)
O13 C12 C14 C16 -25.9(9)
N2 C12 C14 C16 158.1(5)
O13 C12 C14 C15 95.5(7)
N2 C12 C14 C15 -80.4(6)
C12 C14 C17 O18 152.4(6)
C16 C14 C17 O18 28.5(8)
C15 C14 C17 O18 -92.7(7)
C12 C14 C17 N19 -33.6(7)
C16 C14 C17 N19 -157.4(5)
C15 C14 C17 N19 81.4(6)
N2 C1 N19 C17 6.9(8)
B29 C1 N19 C17 -164.3(5)
N2 C1 N19 C20 -166.6(5)
B29 C1 N19 C20 22.2(9)
O18 C17 N19 C1 -171.5(6)
C14 C17 N19 C1 14.1(8)
O18 C17 N19 C20 2.6(8)
C14 C17 N19 C20 -171.8(5)
C1 N19 C20 C21 -102.8(7)
C17 N19 C20 C21 83.1(7)
C1 N19 C20 C25 84.3(8)
C17 N19 C20 C25 -89.9(7)
C25 C20 C21 C22 -8.4(9)
N19 C20 C21 C22 179.1(5)
C25 C20 C21 C26 172.2(6)
N19 C20 C21 C26 -0.3(9)
C20 C21 C22 C23 2.3(10)
C26 C21 C22 C23 -178.4(6)
C21 C22 C23 C24 3.2(10)
C21 C22 C23 C27 -177.9(6)
C22 C23 C24 C25 -3.0(10)
C27 C23 C24 C25 178.2(6)
C23 C24 C25 C20 -2.7(9)
C23 C24 C25 C28 175.0(6)
C21 C20 C25 C24 8.7(10)
N19 C20 C25 C24 -178.6(5)
C21 C20 C25 C28 -169.0(5)
N19 C20 C25 C28 3.7(9)
N19 C1 B29 C32 -143.3(6)
N2 C1 B29 C32 45.7(8)
N19 C1 B29 Br31 -16.8(8)
N2 C1 B29 Br31 172.2(4)
N19 C1 B29 Br30 93.1(6)
N2 C1 B29 Br30 -78.0(5)
C1 B29 C32 C37 -116.0(7)
Br31 B29 C32 C37 109.8(6)
Br30 B29 C32 C37 -4.0(8)
C1 B29 C32 C33 68.0(7)
Br31 B29 C32 C33 -66.2(6)
Br30 B29 C32 C33 -180.0(4)
C37 C32 C33 F38 -178.5(5)
B29 C32 C33 F38 -1.9(8)
C37 C32 C33 C34 3.1(9)
B29 C32 C33 C34 179.6(5)
F38 C33 C34 F39 -0.7(8)
C32 C33 C34 F39 177.8(6)
F38 C33 C34 C35 -179.2(5)
C32 C33 C34 C35 -0.7(10)
F39 C34 C35 F40 -2.1(9)
C33 C34 C35 F40 176.3(5)
F39 C34 C35 C36 179.5(6)
C33 C34 C35 C36 -2.0(10)
F40 C35 C36 F41 2.2(10)
C34 C35 C36 F41 -179.4(5)
F40 C35 C36 C37 -176.2(5)
C34 C35 C36 C37 2.2(10)
C35 C36 C37 F42 179.8(6)
F41 C36 C37 F42 1.4(9)
C35 C36 C37 C32 0.5(10)
F41 C36 C37 C32 -178.0(5)
C33 C32 C37 F42 177.8(5)
B29 C32 C37 F42 1.6(10)
C33 C32 C37 C36 -2.9(9)
B29 C32 C37 C36 -179.1(6)
